data_4319985
loop_
_publ_author_name
'Yihui Chen'
'Qiutian Liu'
'Yuheng Deng'
'Hongping Zhu'
'Changneng Chen'
'Hongjun Fan'
'Daizheng Liao'
'Enqing Gao'

_publ_section_title
;
 Vanadium, Molybdenum, and Sodium Triethanolamine Complexes Derived from
 an Assembly System Containing Tetrathiometalate and Triethanolamine
;
_journal_name_full 'Inorganic Chemistry'
_journal_page_first 3725
_journal_page_last 3733
_journal_paper_doi 10.1021/ic010126c
_journal_volume 40
_journal_year 2001
_chemical_formula_moiety (NEt4)2(NaTEA)2(MoS4)2
_chemical_formula_sum 'C30 H78 Mo2 N4 Na2 O8 S8'
_chemical_formula_weight 1117.35
_space_group_IT_number 2
_symmetry_cell_setting triclinic
_symmetry_space_group_name_Hall '-P 1'
_symmetry_space_group_name_H-M 'P -1'
_atom_type_scat_source 'International Tables for X-Ray Crystallography Vol.IV '
_audit_creation_date 04-MAY-99
_audit_creation_method from_GCIF_by_our_laboratory
_cell_angle_alpha 106.54(5)
_cell_angle_beta 90.11(6)
_cell_angle_gamma 94.76(6)
_cell_formula_units_Z 1
_cell_length_a 9.098(8)
_cell_length_b 9.715(8)
_cell_length_c 14.909(5)
_cell_measurement_reflns_used 20
_cell_measurement_temperature 293
_cell_measurement_theta_max 20
_cell_measurement_theta_min 15
_cell_volume 1258.4(16)
_computing_cell_refinement 'CONTROL (Molecular Structure Corporation 1988)'
_computing_data_collection 'CONTROL (Molecular Structure Corporation 1988)'
_computing_data_reduction 'Lorentz-Polarization (MolEN)'
_computing_molecular_graphics 'ORTEP (1989)'
_computing_publication_material GCIF_by_Our_laboratory
_computing_structure_refinement 'Full Matrix Least Squares-LSFM (MolEN)'
_computing_structure_solution 'Patterson (MolEN)'
_diffrn_measurement_device 'AFC5R Rigaku'
_diffrn_measurement_method \w/2\q
_diffrn_radiation_type 'Mo K\a'
_diffrn_radiation_wavelength 0.71069
_diffrn_reflns_av_R_equivalents 0.022
_diffrn_reflns_limit_h_max 11
_diffrn_reflns_limit_h_min 0
_diffrn_reflns_limit_k_max 17
_diffrn_reflns_limit_k_min -18
_diffrn_reflns_limit_l_max 11
_diffrn_reflns_limit_l_min -11
_diffrn_reflns_number 5270
_diffrn_reflns_theta_max 26.0
_diffrn_standards_decay_% 20.0
_diffrn_standards_interval_count 200
_diffrn_standards_number 3
_exptl_absorpt_coefficient_mu 0.86
_exptl_absorpt_correction_T_max 0.998
_exptl_absorpt_correction_T_min 0.848
_exptl_absorpt_correction_type Empirical_\y
_exptl_crystal_colour dark-red
_exptl_crystal_density_diffrn 1.47
_exptl_crystal_density_meas ?
_exptl_crystal_description rectangular
_exptl_crystal_size_max 1.50
_exptl_crystal_size_mid 0.60
_exptl_crystal_size_min 0.40
_refine_diff_density_max 0.93
_refine_diff_density_min -0.16
_refine_ls_goodness_of_fit_obs 1.79
_refine_ls_hydrogen_treatment 'H-atoms were added in geom.'
_refine_ls_number_parameters 260
_refine_ls_number_reflns 4247
_refine_ls_R_factor_obs .0386
_refine_ls_shift/esd_max 0.0133
_refine_ls_structure_factor_coef F
_refine_ls_wR_factor_obs .0696
_reflns_number_observed 4247
_reflns_number_total 4953
_reflns_observed_criterion refl_observed_if_I_>3.0_sigma(I)
_cod_data_source_file ic010126c_3.cif
_cod_data_source_block gcif.doc
_cod_depositor_comments
;
The following automatic conversions were performed:

'_symmetry_cell_setting' value 'Triclinic' changed to 'triclinic'
according to the built-in table from CIF Core dictionary named
'cif_core.dic' version 2.4.1 from 2010-06-29.

Automatic conversion script
Id: cif_fix_values 1646 2011-03-28 12:23:43Z adriana 

The following automatic conversions were performed:

'_exptl_crystal_density_meas' value 'No' was changed to '?' - the
value is perceived as not measured.

Automatic conversion script
Id: cif_fix_values 3008 2015-01-20 13:52:24Z robertas 
;
_cod_original_cell_volume 1258(3)
_cod_original_formula_sum Mo2S8Na2O8N4C30H78
_cod_database_code 4319985
_f(000) 584
_refine_ls_weight_scheme w=3D1/[\s^2^(F)+(.030F)^2^+1.0]-F

loop_
_symmetry_equiv_pos_as_xyz
x,y,z
-x,-y,-z

loop_
_atom_site_aniso_label
_atom_site_aniso_U_11
_atom_site_aniso_U_22
_atom_site_aniso_U_33
_atom_site_aniso_U_12
_atom_site_aniso_U_13
_atom_site_aniso_U_23
Mo .0332(2) .0305(1) .0327(1) .0025(1) .0012(1) .0092(1)
S1 .0370(5) .0478(5) .0589(6) .0101(4) .0011(5) .0132(4)
S2 .0411(5) .0425(5) .0589(6) -.0059(4) .0048(5) .0131(4)
S3 .0727(8) .0548(6) .0358(5) .0099(6) -.0014(5) .0064(4)
S4 .0496(5) .0396(4) .0468(5) .0065(4) .0021(4) .0190(3)
Na .0348(8) .0523(8) .0565(8) -.0018(7) -.0096(7) .0251(6)
O1 .042(2) .055(2) .063(2) .008(1) .004(1) .016(1)
O2 .062(2) .050(2) .048(2) .001(1) -.004(2) .016(1)
O3 .035(1) .040(1) .048(1) .000(1) .003(1) .008(1)
O7 .060(2) .058(2) .079(2) -.003(2) -.024(2) .032(1)
N1 .031(1) .037(1) .033(1) .004(1) .001(1) .008(1)
N2 .038(2) .032(1) .038(1) .005(1) .006(1) .010(1)
C1 .042(2) .036(2) .037(2) -.000(2) -.000(2) .005(1)
C2 .048(2) .042(2) .042(2) .008(2) .007(2) .011(2)
C3 .034(2) .049(2) .046(2) .001(2) .009(2) .010(2)
C4 .051(2) .046(2) .047(2) -.005(2) .006(2) .014(2)
C5 .037(2) .041(2) .039(2) .007(2) -.005(2) .011(1)
C6 .035(2) .039(2) .055(2) .010(2) .007(2) .016(2)
C7 .071(3) .057(3) .066(3) .006(2) -.007(3) .017(2)
C11 .057(3) .048(2) .054(2) .000(2) -.003(2) .014(2)
C12 .079(3) .055(3) .054(2) -.004(2) -.026(2) .015(2)
C13 .058(3) .078(3) .070(3) -.011(3) .018(3) .010(3)
C14 .079(4) .088(4) .081(4) .015(3) .033(3) -.011(3)
C15 .055(3) .048(2) .062(3) .016(2) .006(2) .013(2)
C16 .065(3) .042(2) .062(3) .005(2) .007(2) .006(2)
C17 .071(3) .059(3) .075(3) .007(2) -.024(3) .018(2)
C18 .116(5) .085(3) .059(2) -.011(3) -.021(3) .041(2)

loop_
_atom_site_label
_atom_site_fract_x
_atom_site_fract_y
_atom_site_fract_z
_atom_site_occupancy
_atom_site_U_iso_or_equiv
Mo 0.75042(4) 0.83432(3) -0.28940(2) 1.0000 0.03210(8)
S1 0.5459(1) 0.9386(1) -0.25129(9) 1.0000 0.0480(3)
S2 0.9363(1) 0.9991(1) -0.26045(9) 1.0000 0.0483(3)
S3 0.7412(2) 0.7149(1) -0.43664(8) 1.0000 0.0555(3)
S4 0.7825(1) 0.6880(1) -0.20422(8) 1.0000 0.0438(3)
Na 0.4558(2) 0.8240(2) 0.0419(1) 1.0000 0.0462(4)
O1 0.4742(4) 0.5966(4) -0.1032(3) 1.0000 0.0531(9)
O2 0.2744(4) 0.7368(3) 0.1372(2) 1.0000 0.0531(9)
O3 0.3496(3) 1.0485(3) 0.0260(2) 1.0000 0.0423(8)
O7 0.6318(4) 0.6960(4) 0.0959(3) 1.0000 0.064(1)
N1 0.2121(4) 0.7555(3) -0.0516(2) 1.0000 0.0337(8)
N2 0.2301(4) 0.7526(3) 0.4666(2) 1.0000 0.0356(8)
C1 0.2234(5) 0.6261(4) -0.1291(3) 1.0000 0.040(1)
C2 0.3735(5) 0.6182(5) -0.1707(3) 1.0000 0.044(1)
C3 0.0985(5) 0.7273(5) 0.0132(3) 1.0000 0.044(1)
C4 0.1556(5) 0.6533(5) 0.0790(3) 1.0000 0.048(1)
C5 0.1843(5) 0.8779(4) -0.0859(3) 1.0000 0.039(1)
C6 0.2010(5) 1.0208(4) -0.0116(3) 1.0000 0.042(1)
C7 0.7170(7) 0.7594(6) 0.1770(4) 1.0000 0.065(2)
C11 0.1127(6) 0.6331(5) 0.4160(4) 1.0000 0.054(1)
C12 0.0341(7) 0.6567(6) 0.3373(4) 1.0000 0.064(2)
C13 0.3378(7) 0.7884(7) 0.3997(4) 1.0000 0.072(2)
C14 0.4264(8) 0.6611(8) 0.3504(5) 1.0000 0.089(2)
C15 0.1541(6) 0.8882(5) 0.5107(4) 1.0000 0.055(1)
C16 0.2505(6) 1.0095(5) 0.5730(4) 1.0000 0.058(1)
C17 0.3063(7) 0.7007(6) 0.5397(4) 1.0000 0.069(2)
C18 0.2145(9) 0.6825(7) 0.6174(4) 1.0000 0.083(2)
H1 0.555(6) 0.625(6) -0.107(4) 1.0000 0.07(2)
H2 0.246(6) 0.816(6) 0.173(4) 1.0000 0.07(2)
H3 0.346(6) 1.108(5) 0.087(3) 1.0000 0.05(1)
H7 0.595(6) 0.633(5) 0.102(3) 1.0000 0.05(1)
H11 0.15143 0.62521 -0.17692 1.0000 0.05367
H12 0.20048 0.54361 -0.10794 1.0000 0.05367
H21 0.37208 0.54053 -0.22709 1.0000 0.05778
H22 0.4026 0.70614 -0.1856 1.0000 0.05778
H31 0.01688 0.67031 -0.02183 1.0000 0.05621
H32 0.06585 0.81809 0.04917 1.0000 0.05621
H41 0.07858 0.63322 0.11772 1.0000 0.06486
H42 0.19121 0.56466 0.04384 1.0000 0.06486
H51 0.08666 0.86135 -0.11284 1.0000 0.05174
H52 0.25251 0.88112 -0.13447 1.0000 0.05174
H61 0.17799 1.09617 -0.03771 1.0000 0.05415
H62 0.13265 1.01892 0.03715 1.0000 0.05415
H71 0.77928 0.69116 0.18842 1.0000 0.08428
H72 0.65347 0.78693 0.2296 1.0000 0.08428
H73 0.7741 0.84079 0.17112 1.0000 0.08428
H111 0.04117 0.62114 0.46021 1.0000 0.0712
H112 0.16005 0.54599 0.3938 1.0000 0.0712
H121 -0.03418 0.57883 0.30915 1.0000 0.08748
H122 0.10547 0.66851 0.29047 1.0000 0.08748
H123 -0.01341 0.74366 0.35689 1.0000 0.08748
H131 0.40304 0.86748 0.43154 1.0000 0.09169
H132 0.28253 0.81452 0.35267 1.0000 0.09169
H141 0.4926 0.68827 0.30713 1.0000 0.11964
H142 0.36189 0.58038 0.31627 1.0000 0.11964
H143 0.48241 0.63333 0.39515 1.0000 0.11964
H151 0.07268 0.86305 0.54673 1.0000 0.07446
H152 0.11266 0.91939 0.46161 1.0000 0.07446
H161 0.19709 1.0898 0.59825 1.0000 0.07591
H162 0.33041 1.03471 0.53782 1.0000 0.07591
H163 0.29042 0.97837 0.62294 1.0000 0.07591
H171 0.38913 0.77151 0.56593 1.0000 0.08974
H172 0.34526 0.61232 0.51015 1.0000 0.08974
H181 0.27357 0.6522 0.66201 1.0000 0.10747
H182 0.13512 0.61358 0.59584 1.0000 0.10747
H183 0.17899 0.77278 0.65162 1.0000 0.10747

loop_
_geom_angle_atom_site_label_1
_geom_angle_atom_site_label_2
_geom_angle_atom_site_label_3
_geom_angle
S1 Mo S2 109.01(8)
S1 Mo S3 109.99(8)
S1 Mo S4 109.91(7)
S2 Mo S3 110.05(8)
S2 Mo S4 108.03(8)
S3 Mo S4 109.82(7)
O1 Na O2 102.7(1)
O1 Na O3 121.6(1)
O1 Na O3 88.3(1)
O1 Na O7 77.7(1)
O1 Na N1 68.9(1)
O2 Na O3 102.2(1)
O2 Na O3 168.6(1)
O2 Na O7 88.1(2)
O2 Na N1 71.9(1)
O3 Na O3 73.9(1)
O3 Na O7 154.4(1)
O3 Na N1 70.2(1)
O3 Na O7 91.4(1)
O3 Na N1 115.6(1)
O7 Na N1 135.4(1)
Na O1 C2 103.5(2)
Na O2 C4 109.7(3)
Na O3 Na 106.1(1)
Na O3 C6 112.7(2)
Na O3 C6 121.8(3)
Na O7 C7 121.5(3)
Na N1 C1 110.0(3)
Na N1 C3 106.9(2)
Na N1 C5 106.5(2)
C1 N1 C3 109.9(3)
C1 N1 C5 110.8(3)
C3 N1 C5 112.6(3)
C11 N2 C13 111.3(4)
C11 N2 C15 108.4(3)
C11 N2 C17 107.6(4)
C13 N2 C15 106.8(4)
C13 N2 C17 111.2(4)
C15 N2 C17 111.6(4)
N1 C1 C2 113.0(3)
O1 C2 C1 107.8(4)
N1 C3 C4 112.3(4)
O2 C4 C3 112.4(4)
N1 C5 C6 113.8(4)
O3 C6 C5 109.7(3)
N2 C11 C12 116.4(4)
N2 C13 C14 112.9(6)
N2 C15 C16 115.0(4)
N2 C17 C18 115.8(5)

loop_
_geom_bond_atom_site_label_1
_geom_bond_atom_site_label_2
_geom_bond_distance
Mo S1 2.191(2)
Mo S2 2.183(2)
Mo S3 2.169(2)
Mo S4 2.194(2)
Na O1 2.633(4)
Na O2 2.434(4)
Na O3 2.527(4)
Na O3 2.460(4)
Na O7 2.378(5)
Na N1 2.553(4)
O1 C2 1.430(6)
O2 C4 1.425(6)
O3 C6 1.437(5)
O7 C7 1.392(7)
N1 C1 1.457(5)
N1 C3 1.478(6)
N1 C5 1.461(6)
N2 C11 1.533(6)
N2 C13 1.490(8)
N2 C15 1.519(6)
N2 C17 1.514(8)
C1 C2 1.499(7)
C3 C4 1.487(8)
C5 C6 1.506(5)
C11 C12 1.456(8)
C13 C14 1.54(1)
C15 C16 1.491(7)
C17 C18 1.47(1)
